data_7713965
loop_
_publ_author_name
'Muller, Rosa'
'Georghiades, Olivia'
'Bocarsly, Joshua D.'
'Sayed, Farheen N.'
'Riesgo-Gonz\'alez, Victor'
'Bond, Andrew David'
'Grey, Clare P.'
'Wright, Dominic S.'

_publ_section_title
;
 Structural Variation, Magnetism and Single-source Deposition of
 Lanthanide-containing Polyoxotitanates
;
_journal_name_full 'Dalton Transactions'
_journal_paper_doi 10.1039/D3DT02553E
_journal_year 2023
_chemical_formula_moiety 'C36 H92 Cl2 Gd2 O20 Ti4'
_chemical_formula_sum 'C36 H92 Cl2 Gd2 O20 Ti4'
_chemical_formula_weight 1422.09
_space_group_crystal_system monoclinic
_space_group_IT_number 14
_space_group_name_Hall '-P 2yn'
_space_group_name_H-M_alt 'P 1 21/n 1'
_atom_sites_solution_hydrogens mixed
_atom_sites_solution_primary dual
_atom_sites_solution_secondary difmap
_audit_creation_method SHELXL-2019/2
_audit_update_record
;
2023-07-22 deposited with the CCDC.	2023-09-15 downloaded from the CCDC.
;
_cell_angle_alpha 90
_cell_angle_beta 92.454(2)
_cell_angle_gamma 90
_cell_formula_units_Z 2
_cell_length_a 11.9414(5)
_cell_length_b 18.8718(8)
_cell_length_c 12.7327(5)
_cell_measurement_reflns_used 9000
_cell_measurement_temperature 180(2)
_cell_measurement_theta_max 66.46
_cell_measurement_theta_min 4.69
_cell_volume 2866.8(2)
_computing_cell_refinement 'SAINT (Bruker, 2016)'
_computing_data_collection 'APEX4 (Bruker, 2021)'
_computing_data_reduction SAINT
_computing_molecular_graphics 'Mercury (Macrae et al., 2008)'
_computing_publication_material SHELXL
_computing_structure_refinement 'SHELXL (Sheldrick, 2015)'
_computing_structure_solution 'SHELXT (Sheldrick, 2015)'
_diffrn_ambient_temperature 180(2)
_diffrn_measured_fraction_theta_full 0.993
_diffrn_measured_fraction_theta_max 0.993
_diffrn_measurement_device_type 'Bruker D8-QUEST PHOTON-III'
_diffrn_measurement_method '\w and \f-scans'
_diffrn_radiation_type CuK\a
_diffrn_radiation_wavelength 1.54178
_diffrn_reflns_av_R_equivalents 0.0435
_diffrn_reflns_av_unetI/netI 0.0193
_diffrn_reflns_Laue_measured_fraction_full 0.993
_diffrn_reflns_Laue_measured_fraction_max 0.993
_diffrn_reflns_limit_h_max 14
_diffrn_reflns_limit_h_min -14
_diffrn_reflns_limit_k_max 22
_diffrn_reflns_limit_k_min -22
_diffrn_reflns_limit_l_max 15
_diffrn_reflns_limit_l_min -15
_diffrn_reflns_number 49395
_diffrn_reflns_point_group_measured_fraction_full 0.993
_diffrn_reflns_point_group_measured_fraction_max 0.993
_diffrn_reflns_theta_full 66.797
_diffrn_reflns_theta_max 66.797
_diffrn_reflns_theta_min 4.686
_diffrn_source 'Incoatec I\mS Cu microsource'
_exptl_absorpt_coefficient_mu 20.613
_exptl_absorpt_correction_T_max 0.7528
_exptl_absorpt_correction_T_min 0.5403
_exptl_absorpt_correction_type multi-scan
_exptl_absorpt_process_details 'SADABS (Bruker, 2016)'
_exptl_crystal_colour colourless
_exptl_crystal_density_diffrn 1.647
_exptl_crystal_description block
_exptl_crystal_F_000 1436
_exptl_crystal_size_max 0.100
_exptl_crystal_size_mid 0.100
_exptl_crystal_size_min 0.080
_refine_diff_density_max 0.331
_refine_diff_density_min -0.576
_refine_diff_density_rms 0.060
_refine_ls_extinction_method none
_refine_ls_goodness_of_fit_ref 1.050
_refine_ls_hydrogen_treatment constr
_refine_ls_matrix_type full
_refine_ls_number_parameters 329
_refine_ls_number_reflns 5049
_refine_ls_number_restraints 60
_refine_ls_restrained_S_all 1.088
_refine_ls_R_factor_all 0.0198
_refine_ls_R_factor_gt 0.0183
_refine_ls_shift/su_max 0.002
_refine_ls_shift/su_mean 0.000
_refine_ls_structure_factor_coef Fsqd
_refine_ls_weighting_details 'w=1/[\s^2^(Fo^2^)+(0.0215P)^2^+1.8308P] where P=(Fo^2^+2Fc^2^)/3'
_refine_ls_weighting_scheme calc
_refine_ls_wR_factor_gt 0.0440
_refine_ls_wR_factor_ref 0.0448
_reflns_Friedel_coverage 0.000
_reflns_number_gt 4807
_reflns_number_total 5049
_reflns_threshold_expression 'I > 2\s(I)'
_cod_data_source_file d3dt02553e2.cif
_cod_data_source_block Ti4Gd2
_cod_original_sg_symbol_H-M 'P 21/n'
_cod_database_code 7713965
_cambridge_user_name 'Rosa Mueller'
_cambridge_user_crsid rm2055
_cambridge_supervisor_name 'Dominic Wright'
_cambridge_supervisor_crsid dsw1000
_cambridge_crystallographer_name 'Andrew Bond'
_cambridge_crystallographer_crsid adb29
_cambridge_sample_id RM93A
_cambridge_data_id DW_B2_0373
_shelx_space_group_comment
;
The symmetry employed for this shelxl refinement is uniquely defined
by the following loop, which should always be used as a source of
symmetry information in preference to the above space-group names.
They are only intended as comments.
;
_shelx_estimated_absorpt_t_min 0.232
_shelx_estimated_absorpt_t_max 0.289

loop_
_space_group_symop_operation_xyz
'x, y, z'
'-x+1/2, y+1/2, -z+1/2'
'-x, -y, -z'
'x-1/2, -y-1/2, z-1/2'

loop_
_atom_site_label
_atom_site_type_symbol
_atom_site_fract_x
_atom_site_fract_y
_atom_site_fract_z
_atom_site_U_iso_or_equiv
_atom_site_adp_type
_atom_site_occupancy
_atom_site_site_symmetry_order
_atom_site_calc_flag
_atom_site_refinement_flags_posn
_atom_site_refinement_flags_adp
_atom_site_refinement_flags_occupancy
_atom_site_disorder_assembly
_atom_site_disorder_group
Gd1 Gd 0.38073(2) 0.54072(2) 0.41869(2) 0.01161(5) Uani 1 1 d . . . . .
Ti2 Ti 0.39031(3) 0.54474(2) 0.67704(3) 0.01283(8) Uani 1 1 d . . . . .
Ti1 Ti 0.49421(3) 0.66467(2) 0.57349(3) 0.01308(8) Uani 1 1 d . . . . .
Cl1 Cl 0.22661(5) 0.61054(3) 0.30079(5) 0.02920(13) Uani 1 1 d . . . . .
C11 C 0.4553(2) 0.71267(12) 0.35065(19) 0.0254(5) Uani 1 1 d . . . . .
H11A H 0.393966 0.742558 0.376206 0.030 Uiso 1 1 calc R U . . .
H11B H 0.430646 0.693400 0.281124 0.030 Uiso 1 1 calc R U . . .
C12 C 0.5578(3) 0.75751(15) 0.3388(2) 0.0423(7) Uani 1 1 d . . . . .
H12A H 0.577875 0.780627 0.405950 0.063 Uiso 1 1 calc R U . . .
H12B H 0.542462 0.793641 0.284844 0.063 Uiso 1 1 calc R U . . .
H12C H 0.620096 0.727522 0.317996 0.063 Uiso 1 1 calc R U . . .
C21 C 0.5260(9) 0.6470(4) 0.8193(6) 0.025(3) Uani 0.246(8) 1 d D U P A 1
H21A H 0.601419 0.625717 0.815186 0.030 Uiso 0.246(8) 1 calc R U P A 1
H21B H 0.487205 0.621350 0.875037 0.030 Uiso 0.246(8) 1 calc R U P A 1
C22 C 0.5407(3) 0.72177(17) 0.8539(2) 0.0524(9) Uani 0.246(8) 1 d D U P A 1
H22A H 0.592934 0.745752 0.808471 0.079 Uiso 0.246(8) 1 calc R U P A 1
H22B H 0.570736 0.722792 0.926771 0.079 Uiso 0.246(8) 1 calc R U P A 1
H22C H 0.468095 0.746047 0.849438 0.079 Uiso 0.246(8) 1 calc R U P A 1
C21A C 0.4467(3) 0.67717(17) 0.8149(2) 0.0273(10) Uani 0.754(8) 1 d D U P A 2
H21C H 0.424291 0.645914 0.872844 0.033 Uiso 0.754(8) 1 calc R U P A 2
H21D H 0.382212 0.708292 0.796189 0.033 Uiso 0.754(8) 1 calc R U P A 2
C22A C 0.5407(3) 0.72177(17) 0.8539(2) 0.0524(9) Uani 0.754(8) 1 d D U P A 2
H22D H 0.605840 0.691801 0.871539 0.079 Uiso 0.754(8) 1 calc R U P A 2
H22E H 0.518959 0.747391 0.916850 0.079 Uiso 0.754(8) 1 calc R U P A 2
H22F H 0.559815 0.755809 0.799427 0.079 Uiso 0.754(8) 1 calc R U P A 2
C31 C 0.25902(19) 0.41996(12) 0.60367(19) 0.0230(5) Uani 1 1 d . . . . .
H31A H 0.286294 0.405064 0.674795 0.028 Uiso 1 1 calc R U . . .
H31B H 0.278751 0.382321 0.553550 0.028 Uiso 1 1 calc R U . . .
C32 C 0.1333(2) 0.42822(17) 0.6021(3) 0.0452(7) Uani 1 1 d . . . . .
H32A H 0.113093 0.462721 0.655611 0.068 Uiso 1 1 calc R U . . .
H32B H 0.098698 0.382410 0.617005 0.068 Uiso 1 1 calc R U . . .
H32C H 0.106301 0.444888 0.532627 0.068 Uiso 1 1 calc R U . . .
C41 C 0.23015(18) 0.66616(12) 0.57963(19) 0.0228(5) Uani 1 1 d . . . . .
H41A H 0.229184 0.702544 0.523583 0.027 Uiso 1 1 calc R U . . .
H41B H 0.236486 0.690896 0.648188 0.027 Uiso 1 1 calc R U . . .
C42 C 0.12169(19) 0.62534(15) 0.5725(2) 0.0308(6) Uani 1 1 d . . . . .
H42A H 0.114673 0.601059 0.504463 0.046 Uiso 1 1 calc R U . . .
H42B H 0.058695 0.658101 0.579016 0.046 Uiso 1 1 calc R U . . .
H42C H 0.121129 0.590304 0.629247 0.046 Uiso 1 1 calc R U . . .
C51 C 0.3843(3) 0.81598(14) 0.6057(3) 0.0470(8) Uani 1 1 d . . . . .
H51A H 0.346736 0.811065 0.673167 0.056 Uiso 1 1 calc R U . . .
H51B H 0.325469 0.821620 0.549179 0.056 Uiso 1 1 calc R U . . .
C52 C 0.4558(3) 0.87996(15) 0.6098(3) 0.0627(11) Uani 1 1 d . . . . .
H52A H 0.511755 0.875677 0.668012 0.094 Uiso 1 1 calc R U . . .
H52B H 0.409138 0.921851 0.620664 0.094 Uiso 1 1 calc R U . . .
H52C H 0.493744 0.884784 0.543473 0.094 Uiso 1 1 calc R U . . .
C61 C 0.7116(2) 0.74127(13) 0.6253(2) 0.0273(5) Uani 1 1 d . . . . .
H61A H 0.737994 0.737144 0.699841 0.033 Uiso 1 1 calc R U . . .
H61B H 0.663665 0.783938 0.618350 0.033 Uiso 1 1 calc R U . . .
C62 C 0.8108(2) 0.74959(15) 0.5578(2) 0.0358(6) Uani 1 1 d . . . . .
H62A H 0.859034 0.707739 0.565446 0.054 Uiso 1 1 calc R U . . .
H62B H 0.853256 0.791896 0.579679 0.054 Uiso 1 1 calc R U . . .
H62C H 0.784802 0.754559 0.484083 0.054 Uiso 1 1 calc R U . . .
C71 C 0.2146(3) 0.57419(18) 0.8486(2) 0.0429(7) Uani 1 1 d . . . . .
H71A H 0.138827 0.556256 0.828116 0.051 Uiso 1 1 calc R U . . .
H71B H 0.212751 0.626526 0.843412 0.051 Uiso 1 1 calc R U . . .
C72 C 0.2430(3) 0.55346(18) 0.9597(2) 0.0499(8) Uani 1 1 d . . . . .
H72A H 0.241480 0.501715 0.965902 0.075 Uiso 1 1 calc R U . . .
H72B H 0.188060 0.574133 1.005843 0.075 Uiso 1 1 calc R U . . .
H72C H 0.318015 0.570939 0.980278 0.075 Uiso 1 1 calc R U . . .
C81 C 0.5197(2) 0.45560(14) 0.83588(19) 0.0314(6) Uani 1 1 d . . . . .
H81A H 0.517652 0.498323 0.880878 0.038 Uiso 1 1 calc R U . . .
H81B H 0.596109 0.435332 0.842981 0.038 Uiso 1 1 calc R U . . .
C82 C 0.4366(3) 0.40209(16) 0.8735(2) 0.0471(8) Uani 1 1 d . . . . .
H82A H 0.360885 0.422103 0.867196 0.071 Uiso 1 1 calc R U . . .
H82B H 0.454930 0.390289 0.947187 0.071 Uiso 1 1 calc R U . . .
H82C H 0.440007 0.359121 0.830537 0.071 Uiso 1 1 calc R U . . .
C91 C 0.1562(3) 0.43757(18) 0.2979(3) 0.0327(10) Uani 0.816(8) 1 d D U P B 1
H91A H 0.112314 0.481092 0.309932 0.039 Uiso 0.816(8) 1 calc R U P B 1
H91B H 0.117460 0.397389 0.330685 0.039 Uiso 0.816(8) 1 calc R U P B 1
C92 C 0.1620(5) 0.4247(4) 0.1821(3) 0.0779(19) Uani 0.816(8) 1 d D U P B 1
H92A H 0.198938 0.464998 0.149417 0.117 Uiso 0.816(8) 1 calc R U P B 1
H92B H 0.086000 0.419430 0.151004 0.117 Uiso 0.816(8) 1 calc R U P B 1
H92C H 0.204920 0.381425 0.170209 0.117 Uiso 0.816(8) 1 calc R U P B 1
C91A C 0.2279(11) 0.4377(8) 0.2358(7) 0.033(5) Uani 0.184(8) 1 d D U P B 2
H91C H 0.262213 0.394862 0.205870 0.039 Uiso 0.184(8) 1 calc R U P B 2
H91D H 0.253165 0.479256 0.195618 0.039 Uiso 0.184(8) 1 calc R U P B 2
C92A C 0.0997(12) 0.4319(15) 0.2240(16) 0.072(8) Uani 0.184(8) 1 d D U P B 2
H92D H 0.076610 0.383707 0.241981 0.108 Uiso 0.184(8) 1 calc R U P B 2
H92E H 0.075315 0.442347 0.151145 0.108 Uiso 0.184(8) 1 calc R U P B 2
H92F H 0.065471 0.465814 0.271175 0.108 Uiso 0.184(8) 1 calc R U P B 2
O1 O 0.47576(13) 0.65543(7) 0.42234(11) 0.0172(3) Uani 1 1 d . . . . .
O2 O 0.46892(13) 0.63419(8) 0.72635(11) 0.0201(3) Uani 1 1 d D . . . .
O3 O 0.31333(12) 0.48426(8) 0.57631(11) 0.0172(3) Uani 1 1 d . . . . .
O4 O 0.32594(12) 0.62141(7) 0.56932(11) 0.0154(3) Uani 1 1 d . . . . .
O5 O 0.44633(14) 0.75396(8) 0.58714(13) 0.0248(4) Uani 1 1 d . . . . .
O6 O 0.64735(13) 0.68018(8) 0.59618(12) 0.0192(3) Uani 1 1 d . . . . .
O7 O 0.29128(13) 0.54776(8) 0.77870(12) 0.0198(3) Uani 1 1 d . . . . .
O8 O 0.49652(13) 0.47557(8) 0.72875(11) 0.0183(3) Uani 1 1 d . . . . .
O9 O 0.26622(13) 0.44516(8) 0.34606(13) 0.0244(4) Uani 1 1 d D . . . .
H9 H 0.310012 0.412348 0.374564 0.037 Uiso 1 1 d R U . B .
O10 O 0.50279(11) 0.56013(7) 0.56715(10) 0.0111(3) Uani 1 1 d . . . . .

loop_
_atom_site_aniso_label
_atom_site_aniso_U_11
_atom_site_aniso_U_22
_atom_site_aniso_U_33
_atom_site_aniso_U_23
_atom_site_aniso_U_13
_atom_site_aniso_U_12
Gd1 0.01005(7) 0.01148(7) 0.01292(7) 0.00072(4) -0.00401(4) 0.00078(4)
Ti2 0.01199(18) 0.01371(17) 0.01276(17) -0.00001(13) 0.00008(14) -0.00056(13)
Ti1 0.01284(18) 0.00993(17) 0.01635(18) -0.00119(14) -0.00073(14) -0.00098(13)
Cl1 0.0258(3) 0.0241(3) 0.0363(3) 0.0077(2) -0.0162(2) 0.0045(2)
C11 0.0338(14) 0.0183(11) 0.0236(12) 0.0097(9) -0.0049(10) -0.0019(10)
C12 0.0524(19) 0.0334(15) 0.0404(16) 0.0169(13) -0.0058(13) -0.0186(13)
C21 0.033(6) 0.026(5) 0.015(4) -0.007(4) -0.008(4) -0.011(4)
C22 0.070(2) 0.0529(19) 0.0358(16) -0.0235(15) 0.0145(15) -0.0295(17)
C21A 0.039(2) 0.0250(17) 0.0188(16) -0.0092(13) 0.0070(14) -0.0053(15)
C22A 0.070(2) 0.0529(19) 0.0358(16) -0.0235(15) 0.0145(15) -0.0295(17)
C31 0.0227(12) 0.0187(11) 0.0276(12) -0.0006(10) 0.0010(10) -0.0073(9)
C32 0.0232(14) 0.0422(17) 0.071(2) 0.0010(15) 0.0066(14) -0.0141(12)
C41 0.0153(11) 0.0220(11) 0.0309(12) 0.0008(10) 0.0005(9) 0.0071(9)
C42 0.0141(12) 0.0393(15) 0.0391(15) 0.0025(11) 0.0016(11) 0.0059(10)
C51 0.0430(18) 0.0237(13) 0.074(2) -0.0098(14) 0.0004(16) 0.0129(12)
C52 0.067(2) 0.0207(14) 0.098(3) -0.0104(16) -0.023(2) 0.0088(14)
C61 0.0228(12) 0.0231(12) 0.0358(14) -0.0085(10) -0.0011(10) -0.0106(10)
C62 0.0277(14) 0.0342(14) 0.0458(16) -0.0003(13) 0.0037(12) -0.0148(11)
C71 0.0390(17) 0.0589(19) 0.0319(15) -0.0002(14) 0.0142(12) 0.0193(14)
C72 0.064(2) 0.059(2) 0.0277(15) -0.0041(14) 0.0184(15) 0.0019(16)
C81 0.0369(15) 0.0432(16) 0.0136(11) 0.0069(10) -0.0048(10) 0.0099(11)
C82 0.062(2) 0.0421(17) 0.0389(16) 0.0222(14) 0.0170(15) 0.0146(15)
C91 0.0206(18) 0.0332(17) 0.043(2) 0.0052(15) -0.0119(15) -0.0063(13)
C92 0.084(4) 0.108(4) 0.038(3) 0.000(3) -0.037(3) -0.033(4)
C91A 0.041(8) 0.027(6) 0.031(7) -0.003(5) -0.005(6) 0.002(5)
C92A 0.081(15) 0.083(13) 0.049(12) 0.001(11) -0.029(11) -0.022(12)
O1 0.0193(8) 0.0145(7) 0.0174(7) 0.0040(6) -0.0023(6) -0.0017(6)
O2 0.0259(9) 0.0194(8) 0.0153(7) -0.0060(6) 0.0035(6) -0.0057(6)
O3 0.0169(8) 0.0170(7) 0.0177(7) 0.0006(6) 0.0010(6) -0.0050(6)
O4 0.0104(7) 0.0152(7) 0.0205(7) 0.0009(6) -0.0001(6) 0.0018(5)
O5 0.0246(9) 0.0134(7) 0.0363(9) -0.0031(7) 0.0005(7) 0.0025(6)
O6 0.0163(8) 0.0153(7) 0.0258(8) -0.0043(6) -0.0030(6) -0.0048(6)
O7 0.0185(8) 0.0224(8) 0.0189(8) 0.0000(6) 0.0056(6) 0.0009(6)
O8 0.0201(8) 0.0206(7) 0.0140(7) 0.0036(6) -0.0016(6) 0.0025(6)
O9 0.0196(8) 0.0192(8) 0.0328(9) -0.0022(7) -0.0179(7) -0.0006(6)
O10 0.0089(7) 0.0120(6) 0.0121(7) -0.0007(5) -0.0023(5) -0.0002(5)

loop_
_atom_type_symbol
_atom_type_description
_atom_type_scat_dispersion_real
_atom_type_scat_dispersion_imag
_atom_type_scat_source
C C 0.0181 0.0091 'International Tables Vol C Tables 4.2.6.8 and 6.1.1.4'
H H 0.0000 0.0000 'International Tables Vol C Tables 4.2.6.8 and 6.1.1.4'
O O 0.0492 0.0322 'International Tables Vol C Tables 4.2.6.8 and 6.1.1.4'
Ti Ti 0.2191 1.8069 'International Tables Vol C Tables 4.2.6.8 and 6.1.1.4'
Gd Gd -8.8380 11.9157 'International Tables Vol C Tables 4.2.6.8 and 6.1.1.4'
Cl Cl 0.3639 0.7018 'International Tables Vol C Tables 4.2.6.8 and 6.1.1.4'

loop_
_geom_angle_atom_site_label_1
_geom_angle_atom_site_label_2
_geom_angle_atom_site_label_3
_geom_angle
_geom_angle_site_symmetry_1
_geom_angle_site_symmetry_3
_geom_angle_publ_flag
O10 Gd1 O10 73.91(5) 3_666 . ?
O10 Gd1 O9 75.52(5) 3_666 . ?
O10 Gd1 O9 137.62(5) . . ?
O10 Gd1 O3 78.41(5) 3_666 . ?
O10 Gd1 O3 67.91(5) . . ?
O9 Gd1 O3 77.77(5) . . ?
O10 Gd1 O1 116.19(5) 3_666 . ?
O10 Gd1 O1 65.03(5) . . ?
O9 Gd1 O1 157.04(5) . . ?
O3 Gd1 O1 122.73(5) . . ?
O10 Gd1 O8 65.62(5) 3_666 3_666 ?
O10 Gd1 O8 105.27(5) . 3_666 ?
O9 Gd1 O8 87.74(6) . 3_666 ?
O3 Gd1 O8 143.61(5) . 3_666 ?
O1 Gd1 O8 80.39(5) . 3_666 ?
O10 Gd1 O4 126.32(5) 3_666 . ?
O10 Gd1 O4 58.46(4) . . ?
O9 Gd1 O4 124.86(5) . . ?
O3 Gd1 O4 62.53(5) . . ?
O1 Gd1 O4 65.89(5) . . ?
O8 Gd1 O4 146.15(5) 3_666 . ?
O10 Gd1 Cl1 146.11(3) 3_666 . ?
O10 Gd1 Cl1 139.34(4) . . ?
O9 Gd1 Cl1 77.80(4) . . ?
O3 Gd1 Cl1 115.73(4) . . ?
O1 Gd1 Cl1 83.22(4) . . ?
O8 Gd1 Cl1 92.96(4) 3_666 . ?
O4 Gd1 Cl1 86.30(3) . . ?
O10 Gd1 Ti2 86.96(3) 3_666 . ?
O10 Gd1 Ti2 37.16(3) . . ?
O9 Gd1 Ti2 113.20(4) . . ?
O3 Gd1 Ti2 35.45(3) . . ?
O1 Gd1 Ti2 87.96(3) . . ?
O8 Gd1 Ti2 140.65(4) 3_666 . ?
O4 Gd1 Ti2 40.05(3) . . ?
Cl1 Gd1 Ti2 122.985(16) . . ?
O10 Gd1 Ti1 107.43(3) 3_666 . ?
O10 Gd1 Ti1 36.15(3) . . ?
O9 Gd1 Ti1 164.37(4) . . ?
O3 Gd1 Ti1 87.70(3) . . ?
O1 Gd1 Ti1 35.41(3) . . ?
O8 Gd1 Ti1 107.56(4) 3_666 . ?
O4 Gd1 Ti1 40.87(3) . . ?
Cl1 Gd1 Ti1 103.920(14) . . ?
Ti2 Gd1 Ti1 52.575(9) . . ?
O10 Gd1 Ti2 34.37(3) 3_666 3_666 ?
O10 Gd1 Ti2 83.34(3) . 3_666 ?
O9 Gd1 Ti2 87.70(4) . 3_666 ?
O3 Gd1 Ti2 112.45(4) . 3_666 ?
O1 Gd1 Ti2 92.67(4) . 3_666 ?
O8 Gd1 Ti2 32.81(3) 3_666 3_666 ?
O4 Gd1 Ti2 141.04(3) . 3_666 ?
Cl1 Gd1 Ti2 124.785(16) . 3_666 ?
Ti2 Gd1 Ti2 111.779(8) . 3_666 ?
Ti1 Gd1 Ti2 103.342(9) . 3_666 ?
O10 Gd1 Gd1 37.01(3) 3_666 3_666 ?
O10 Gd1 Gd1 36.90(3) . 3_666 ?
O9 Gd1 Gd1 107.85(4) . 3_666 ?
O3 Gd1 Gd1 68.83(4) . 3_666 ?
O1 Gd1 Gd1 90.65(3) . 3_666 ?
O8 Gd1 Gd1 84.67(3) 3_666 3_666 ?
O4 Gd1 Gd1 92.43(3) . 3_666 ?
Cl1 Gd1 Gd1 173.730(14) . 3_666 ?
Ti2 Gd1 Gd1 57.833(7) . 3_666 ?
Ti1 Gd1 Gd1 71.415(7) . 3_666 ?
Ti2 Gd1 Gd1 53.945(7) 3_666 3_666 ?
O7 Ti2 O8 102.77(7) . . ?
O7 Ti2 O3 100.92(7) . . ?
O8 Ti2 O3 96.63(7) . . ?
O7 Ti2 O10 169.74(6) . . ?
O8 Ti2 O10 83.40(6) . . ?
O3 Ti2 O10 86.32(6) . . ?
O7 Ti2 O2 93.51(7) . . ?
O8 Ti2 O2 99.82(7) . . ?
O3 Ti2 O2 155.13(6) . . ?
O10 Ti2 O2 77.23(6) . . ?
O7 Ti2 O4 102.36(6) . . ?
O8 Ti2 O4 154.84(6) . . ?
O3 Ti2 O4 79.83(6) . . ?
O10 Ti2 O4 71.56(5) . . ?
O2 Ti2 O4 77.34(6) . . ?
O7 Ti2 Ti1 127.41(5) . . ?
O8 Ti2 Ti1 113.26(5) . . ?
O3 Ti2 Ti1 111.05(5) . . ?
O10 Ti2 Ti1 42.41(4) . . ?
O2 Ti2 Ti1 44.92(4) . . ?
O4 Ti2 Ti1 47.72(4) . . ?
O7 Ti2 Gd1 136.73(5) . . ?
O8 Ti2 Gd1 108.79(5) . . ?
O3 Ti2 Gd1 47.41(4) . . ?
O10 Ti2 Gd1 45.54(4) . . ?
O2 Ti2 Gd1 109.05(4) . . ?
O4 Ti2 Gd1 51.02(4) . . ?
Ti1 Ti2 Gd1 64.131(10) . . ?
O7 Ti2 Gd1 146.08(5) . 3_666 ?
O8 Ti2 Gd1 43.83(5) . 3_666 ?
O3 Ti2 Gd1 81.37(5) . 3_666 ?
O10 Ti2 Gd1 41.72(4) . 3_666 ?
O2 Ti2 Gd1 97.82(5) . 3_666 ?
O4 Ti2 Gd1 111.28(4) . 3_666 ?
Ti1 Ti2 Gd1 81.032(11) . 3_666 ?
Gd1 Ti2 Gd1 68.222(8) . 3_666 ?
O5 Ti1 O6 98.78(7) . . ?
O5 Ti1 O1 99.10(7) . . ?
O6 Ti1 O1 103.75(7) . . ?
O5 Ti1 O10 163.82(7) . . ?
O6 Ti1 O10 96.37(6) . . ?
O1 Ti1 O10 82.73(6) . . ?
O5 Ti1 O2 96.35(7) . . ?
O6 Ti1 O2 94.58(7) . . ?
O1 Ti1 O2 153.82(6) . . ?
O10 Ti1 O2 76.72(6) . . ?
O5 Ti1 O4 93.29(7) . . ?
O6 Ti1 O4 165.06(6) . . ?
O1 Ti1 O4 82.86(6) . . ?
O10 Ti1 O4 70.90(5) . . ?
O2 Ti1 O4 75.24(6) . . ?
O5 Ti1 Ti2 122.80(6) . . ?
O6 Ti1 Ti2 119.00(5) . . ?
O1 Ti1 Ti2 110.26(4) . . ?
O10 Ti1 Ti2 43.07(4) . . ?
O2 Ti1 Ti2 43.67(4) . . ?
O4 Ti1 Ti2 46.23(4) . . ?
O5 Ti1 Gd1 126.76(5) . . ?
O6 Ti1 Gd1 125.28(5) . . ?
O1 Ti1 Gd1 47.02(4) . . ?
O10 Ti1 Gd1 44.89(4) . . ?
O2 Ti1 Gd1 106.96(4) . . ?
O4 Ti1 Gd1 50.50(4) . . ?
Ti2 Ti1 Gd1 63.294(10) . . ?
O1 C11 C12 111.8(2) . . ?
O1 C11 H11A 109.2 . . ?
C12 C11 H11A 109.2 . . ?
O1 C11 H11B 109.2 . . ?
C12 C11 H11B 109.2 . . ?
H11A C11 H11B 107.9 . . ?
C11 C12 H12A 109.5 . . ?
C11 C12 H12B 109.5 . . ?
H12A C12 H12B 109.5 . . ?
C11 C12 H12C 109.5 . . ?
H12A C12 H12C 109.5 . . ?
H12B C12 H12C 109.5 . . ?
O2 C21 C22 118.3(6) . . ?
O2 C21 H21A 107.7 . . ?
C22 C21 H21A 107.7 . . ?
O2 C21 H21B 107.7 . . ?
C22 C21 H21B 107.7 . . ?
H21A C21 H21B 107.1 . . ?
C21 C22 H22A 109.5 . . ?
C21 C22 H22B 109.5 . . ?
H22A C22 H22B 109.5 . . ?
C21 C22 H22C 109.5 . . ?
H22A C22 H22C 109.5 . . ?
H22B C22 H22C 109.5 . . ?
O2 C21A C22A 115.4(3) . . ?
O2 C21A H21C 108.4 . . ?
C22A C21A H21C 108.4 . . ?
O2 C21A H21D 108.4 . . ?
C22A C21A H21D 108.4 . . ?
H21C C21A H21D 107.5 . . ?
C21A C22A H22D 109.5 . . ?
C21A C22A H22E 109.5 . . ?
H22D C22A H22E 109.5 . . ?
C21A C22A H22F 109.5 . . ?
H22D C22A H22F 109.5 . . ?
H22E C22A H22F 109.5 . . ?
O3 C31 C32 111.8(2) . . ?
O3 C31 H31A 109.3 . . ?
C32 C31 H31A 109.3 . . ?
O3 C31 H31B 109.3 . . ?
C32 C31 H31B 109.3 . . ?
H31A C31 H31B 107.9 . . ?
C31 C32 H32A 109.5 . . ?
C31 C32 H32B 109.5 . . ?
H32A C32 H32B 109.5 . . ?
C31 C32 H32C 109.5 . . ?
H32A C32 H32C 109.5 . . ?
H32B C32 H32C 109.5 . . ?
O4 C41 C42 112.39(19) . . ?
O4 C41 H41A 109.1 . . ?
C42 C41 H41A 109.1 . . ?
O4 C41 H41B 109.1 . . ?
C42 C41 H41B 109.1 . . ?
H41A C41 H41B 107.9 . . ?
C41 C42 H42A 109.5 . . ?
C41 C42 H42B 109.5 . . ?
H42A C42 H42B 109.5 . . ?
C41 C42 H42C 109.5 . . ?
H42A C42 H42C 109.5 . . ?
H42B C42 H42C 109.5 . . ?
O5 C51 C52 112.2(3) . . ?
O5 C51 H51A 109.2 . . ?
C52 C51 H51A 109.2 . . ?
O5 C51 H51B 109.2 . . ?
C52 C51 H51B 109.2 . . ?
H51A C51 H51B 107.9 . . ?
C51 C52 H52A 109.5 . . ?
C51 C52 H52B 109.5 . . ?
H52A C52 H52B 109.5 . . ?
C51 C52 H52C 109.5 . . ?
H52A C52 H52C 109.5 . . ?
H52B C52 H52C 109.5 . . ?
O6 C61 C62 111.4(2) . . ?
O6 C61 H61A 109.3 . . ?
C62 C61 H61A 109.3 . . ?
O6 C61 H61B 109.3 . . ?
C62 C61 H61B 109.3 . . ?
H61A C61 H61B 108.0 . . ?
C61 C62 H62A 109.5 . . ?
C61 C62 H62B 109.5 . . ?
H62A C62 H62B 109.5 . . ?
C61 C62 H62C 109.5 . . ?
H62A C62 H62C 109.5 . . ?
H62B C62 H62C 109.5 . . ?
O7 C71 C72 112.4(2) . . ?
O7 C71 H71A 109.1 . . ?
C72 C71 H71A 109.1 . . ?
O7 C71 H71B 109.1 . . ?
C72 C71 H71B 109.1 . . ?
H71A C71 H71B 107.8 . . ?
C71 C72 H72A 109.5 . . ?
C71 C72 H72B 109.5 . . ?
H72A C72 H72B 109.5 . . ?
C71 C72 H72C 109.5 . . ?
H72A C72 H72C 109.5 . . ?
H72B C72 H72C 109.5 . . ?
O8 C81 C82 112.1(2) . . ?
O8 C81 H81A 109.2 . . ?
C82 C81 H81A 109.2 . . ?
O8 C81 H81B 109.2 . . ?
C82 C81 H81B 109.2 . . ?
H81A C81 H81B 107.9 . . ?
C81 C82 H82A 109.5 . . ?
C81 C82 H82B 109.5 . . ?
H82A C82 H82B 109.5 . . ?
C81 C82 H82C 109.5 . . ?
H82A C82 H82C 109.5 . . ?
H82B C82 H82C 109.5 . . ?
O9 C91 C92 110.9(3) . . ?
O9 C91 H91A 109.5 . . ?
C92 C91 H91A 109.5 . . ?
O9 C91 H91B 109.5 . . ?
C92 C91 H91B 109.5 . . ?
H91A C91 H91B 108.0 . . ?
C91 C92 H92A 109.5 . . ?
C91 C92 H92B 109.5 . . ?
H92A C92 H92B 109.5 . . ?
C91 C92 H92C 109.5 . . ?
H92A C92 H92C 109.5 . . ?
H92B C92 H92C 109.5 . . ?
O9 C91A C92A 111.7(9) . . ?
O9 C91A H91C 109.3 . . ?
C92A C91A H91C 109.3 . . ?
O9 C91A H91D 109.3 . . ?
C92A C91A H91D 109.3 . . ?
H91C C91A H91D 107.9 . . ?
C91A C92A H92D 109.5 . . ?
C91A C92A H92E 109.5 . . ?
H92D C92A H92E 109.5 . . ?
C91A C92A H92F 109.5 . . ?
H92D C92A H92F 109.5 . . ?
H92E C92A H92F 109.5 . . ?
C11 O1 Ti1 125.18(14) . . ?
C11 O1 Gd1 126.23(13) . . ?
Ti1 O1 Gd1 97.57(6) . . ?
C21 O2 Ti2 128.9(4) . . ?
C21A O2 Ti2 128.55(16) . . ?
C21 O2 Ti1 133.0(4) . . ?
C21A O2 Ti1 128.92(17) . . ?
Ti2 O2 Ti1 91.41(6) . . ?
C31 O3 Ti2 123.50(13) . . ?
C31 O3 Gd1 137.92(13) . . ?
Ti2 O3 Gd1 97.15(6) . . ?
C41 O4 Ti2 127.83(13) . . ?
C41 O4 Ti1 121.25(13) . . ?
Ti2 O4 Ti1 86.05(5) . . ?
C41 O4 Gd1 130.62(13) . . ?
Ti2 O4 Gd1 88.94(5) . . ?
Ti1 O4 Gd1 88.62(5) . . ?
C51 O5 Ti1 165.81(18) . . ?
C61 O6 Ti1 132.99(14) . . ?
C71 O7 Ti2 160.62(17) . . ?
C81 O8 Ti2 127.22(15) . . ?
C81 O8 Gd1 126.86(14) . 3_666 ?
Ti2 O8 Gd1 103.36(6) . 3_666 ?
C91 O9 Gd1 136.88(17) . . ?
C91A O9 Gd1 125.8(6) . . ?
C91 O9 H9 128.7 . . ?
C91A O9 H9 119.0 . . ?
Gd1 O9 H9 92.9 . . ?
Ti1 O10 Ti2 94.52(6) . . ?
Ti1 O10 Gd1 146.41(7) . 3_666 ?
Ti2 O10 Gd1 103.92(6) . 3_666 ?
Ti1 O10 Gd1 98.97(5) . . ?
Ti2 O10 Gd1 97.30(5) . . ?
Gd1 O10 Gd1 106.09(5) 3_666 . ?

loop_
_geom_bond_atom_site_label_1
_geom_bond_atom_site_label_2
_geom_bond_distance
_geom_bond_site_symmetry_2
_geom_bond_publ_flag
Gd1 O10 2.3598(13) 3_666 ?
Gd1 O10 2.3656(13) . ?
Gd1 O9 2.4226(15) . ?
Gd1 O3 2.4391(14) . ?
Gd1 O1 2.4436(14) . ?
Gd1 O8 2.4501(15) 3_666 ?
Gd1 O4 2.5559(14) . ?
Gd1 Cl1 2.6721(5) . ?
Gd1 Ti2 3.2874(4) . ?
Gd1 Ti1 3.3112(4) . ?
Gd1 Ti2 3.4421(4) 3_666 ?
Gd1 Gd1 3.7760(2) 3_666 ?
Ti2 O7 1.7911(16) . ?
Ti2 O8 1.9169(15) . ?
Ti2 O3 1.9214(15) . ?
Ti2 O10 2.0018(14) . ?
Ti2 O2 2.0187(15) . ?
Ti2 O4 2.1155(14) . ?
Ti2 Ti1 2.9224(5) . ?
Ti1 O5 1.7902(15) . ?
Ti1 O6 1.8622(15) . ?
Ti1 O1 1.9357(15) . ?
Ti1 O10 1.9773(14) . ?
Ti1 O2 2.0642(15) . ?
Ti1 O4 2.1674(15) . ?
C11 O1 1.429(3) . ?
C11 C12 1.502(4) . ?
C11 H11A 0.9900 . ?
C11 H11B 0.9900 . ?
C12 H12A 0.9800 . ?
C12 H12B 0.9800 . ?
C12 H12C 0.9800 . ?
C21 O2 1.362(7) . ?
C21 C22 1.487(7) . ?
C21 H21A 0.9900 . ?
C21 H21B 0.9900 . ?
C22 H22A 0.9800 . ?
C22 H22B 0.9800 . ?
C22 H22C 0.9800 . ?
C21A O2 1.423(3) . ?
C21A C22A 1.472(4) . ?
C21A H21C 0.9900 . ?
C21A H21D 0.9900 . ?
C22A H22D 0.9800 . ?
C22A H22E 0.9800 . ?
C22A H22F 0.9800 . ?
C31 O3 1.426(3) . ?
C31 C32 1.509(4) . ?
C31 H31A 0.9900 . ?
C31 H31B 0.9900 . ?
C32 H32A 0.9800 . ?
C32 H32B 0.9800 . ?
C32 H32C 0.9800 . ?
C41 O4 1.432(3) . ?
C41 C42 1.506(3) . ?
C41 H41A 0.9900 . ?
C41 H41B 0.9900 . ?
C42 H42A 0.9800 . ?
C42 H42B 0.9800 . ?
C42 H42C 0.9800 . ?
C51 O5 1.411(3) . ?
C51 C52 1.478(4) . ?
C51 H51A 0.9900 . ?
C51 H51B 0.9900 . ?
C52 H52A 0.9800 . ?
C52 H52B 0.9800 . ?
C52 H52C 0.9800 . ?
C61 O6 1.425(3) . ?
C61 C62 1.501(4) . ?
C61 H61A 0.9900 . ?
C61 H61B 0.9900 . ?
C62 H62A 0.9800 . ?
C62 H62B 0.9800 . ?
C62 H62C 0.9800 . ?
C71 O7 1.396(3) . ?
C71 C72 1.493(4) . ?
C71 H71A 0.9900 . ?
C71 H71B 0.9900 . ?
C72 H72A 0.9800 . ?
C72 H72B 0.9800 . ?
C72 H72C 0.9800 . ?
C81 O8 1.431(3) . ?
C81 C82 1.508(4) . ?
C81 H81A 0.9900 . ?
C81 H81B 0.9900 . ?
C82 H82A 0.9800 . ?
C82 H82B 0.9800 . ?
C82 H82C 0.9800 . ?
C91 O9 1.433(3) . ?
C91 C92 1.499(5) . ?
C91 H91A 0.9900 . ?
C91 H91B 0.9900 . ?
C92 H92A 0.9800 . ?
C92 H92B 0.9800 . ?
C92 H92C 0.9800 . ?
C91A O9 1.465(8) . ?
C91A C92A 1.536(10) . ?
C91A H91C 0.9900 . ?
C91A H91D 0.9900 . ?
C92A H92D 0.9800 . ?
C92A H92E 0.9800 . ?
C92A H92F 0.9800 . ?
O9 H9 0.8788 . ?

loop_
_geom_torsion_atom_site_label_1
_geom_torsion_atom_site_label_2
_geom_torsion_atom_site_label_3
_geom_torsion_atom_site_label_4
_geom_torsion
_geom_torsion_site_symmetry_1
_geom_torsion_site_symmetry_2
_geom_torsion_site_symmetry_3
_geom_torsion_site_symmetry_4
_geom_torsion_publ_flag
C12 C11 O1 Ti1 72.8(3) . . . . ?
C12 C11 O1 Gd1 -151.43(18) . . . . ?
C22 C21 O2 Ti2 -158.1(4) . . . . ?
C22 C21 O2 Ti1 59.3(11) . . . . ?
C22A C21A O2 Ti2 157.7(2) . . . . ?
C22A C21A O2 Ti1 -69.1(4) . . . . ?
C32 C31 O3 Ti2 104.2(2) . . . . ?
C32 C31 O3 Gd1 -92.9(3) . . . . ?
C42 C41 O4 Ti2 -69.4(2) . . . . ?
C42 C41 O4 Ti1 178.90(15) . . . . ?
C42 C41 O4 Gd1 60.0(2) . . . . ?
C52 C51 O5 Ti1 166.0(6) . . . . ?
O6 Ti1 O5 C51 -152.5(8) . . . . ?
O1 Ti1 O5 C51 102.0(8) . . . . ?
O10 Ti1 O5 C51 6.7(9) . . . . ?
O2 Ti1 O5 C51 -56.8(8) . . . . ?
O4 Ti1 O5 C51 18.7(8) . . . . ?
Ti2 Ti1 O5 C51 -19.4(8) . . . . ?
Gd1 Ti1 O5 C51 59.9(8) . . . . ?
C62 C61 O6 Ti1 -133.89(19) . . . . ?
O5 Ti1 O6 C61 5.2(2) . . . . ?
O1 Ti1 O6 C61 106.9(2) . . . . ?
O10 Ti1 O6 C61 -169.1(2) . . . . ?
O2 Ti1 O6 C61 -91.9(2) . . . . ?
O4 Ti1 O6 C61 -138.2(2) . . . . ?
Ti2 Ti1 O6 C61 -130.19(19) . . . . ?
Gd1 Ti1 O6 C61 153.54(18) . . . . ?
C72 C71 O7 Ti2 -127.4(5) . . . . ?
O8 Ti2 O7 C71 143.0(5) . . . . ?
O3 Ti2 O7 C71 -117.5(5) . . . . ?
O10 Ti2 O7 C71 16.9(8) . . . . ?
O2 Ti2 O7 C71 42.1(5) . . . . ?
O4 Ti2 O7 C71 -35.7(5) . . . . ?
Ti1 Ti2 O7 C71 9.9(6) . . . . ?
Gd1 Ti2 O7 C71 -80.7(5) . . . . ?
Gd1 Ti2 O7 C71 151.7(5) 3_666 . . . ?
C82 C81 O8 Ti2 82.4(3) . . . . ?
C82 C81 O8 Gd1 -118.8(2) . . . 3_666 ?
C92 C91 O9 Gd1 106.9(4) . . . . ?
C92A C91A O9 Gd1 -123.7(14) . . . . ?
